data_8105940
loop_
_publ_author_name
'Tan, Ying-Zhi'
'Jia, Guo-Kai'
'Liu, Xiao-Wen'

_publ_section_title
;
 Crystal structure of
 bis[(2-(3-bromophenyl)-5-methyl-1,3-dioxane-5-carboxylato-\k-O)-(5,5,7,12,12,14-hexamethyl-1,4,8,11-tetraazacyclotetradecane-\k
 4 N,N&#x2032;,N&#x2032;&#x2032;,N&#x2032;&#x2032;&#x2032;)]nickel(II),
 C40H60Br2N4NiO8
;
_journal_issue 5
_journal_name_full 'Zeitschrift f\"ur Kristallographie - New Crystal Structures'
_journal_page_first 1071
_journal_page_last 1072
_journal_paper_doi 10.1515/ncrs-2019-0266
_journal_volume 234
_journal_year 2019
_chemical_formula_sum 'C40 H60 Br2 N4 Ni O8'
_chemical_formula_weight 943.45
_space_group_crystal_system triclinic
_space_group_IT_number 2
_space_group_name_Hall '-P 1'
_space_group_name_H-M_alt 'P -1'
_atom_sites_solution_hydrogens geom
_cell_angle_alpha 92.943(9)
_cell_angle_beta 101.096(8)
_cell_angle_gamma 111.710(5)
_cell_formula_units_Z 1
_cell_length_a 8.546(7)
_cell_length_b 10.162(7)
_cell_length_c 13.831(13)
_cell_measurement_reflns_used 5021
_cell_measurement_temperature 296(2)
_cell_measurement_theta_max 27.34
_cell_measurement_theta_min 2.48
_cell_volume 1085.1(15)
_computing_cell_refinement 'Bruker SAINT'
_computing_data_collection 'Bruker APEX2'
_computing_data_reduction 'Bruker SAINT'
_computing_molecular_graphics 'Bruker SHELXTL'
_computing_publication_material 'Bruker SHELXTL'
_computing_structure_refinement 'SHELXL-2014/7 (Sheldrick, 2014)'
_computing_structure_solution 'SHELXS-97 (Sheldrick 2008)'
_diffrn_ambient_temperature 296(2)
_diffrn_measured_fraction_theta_full 0.997
_diffrn_measured_fraction_theta_max 0.966
_diffrn_measurement_device_type 'Bruker APEX-II CCD'
_diffrn_measurement_method '\f and \w scans'
_diffrn_radiation_type MoK\a
_diffrn_radiation_wavelength 0.71073
_diffrn_reflns_av_R_equivalents 0.0230
_diffrn_reflns_av_unetI/netI 0.0291
_diffrn_reflns_Laue_measured_fraction_full 0.997
_diffrn_reflns_Laue_measured_fraction_max 0.966
_diffrn_reflns_limit_h_max 11
_diffrn_reflns_limit_h_min -11
_diffrn_reflns_limit_k_max 12
_diffrn_reflns_limit_k_min -13
_diffrn_reflns_limit_l_max 17
_diffrn_reflns_limit_l_min -17
_diffrn_reflns_number 12205
_diffrn_reflns_point_group_measured_fraction_full 0.997
_diffrn_reflns_point_group_measured_fraction_max 0.966
_diffrn_reflns_theta_full 25.242
_diffrn_reflns_theta_max 27.446
_diffrn_reflns_theta_min 1.514
_exptl_absorpt_coefficient_mu 2.341
_exptl_absorpt_correction_type multi-scan
_exptl_crystal_colour blue
_exptl_crystal_density_diffrn 1.444
_exptl_crystal_description block
_exptl_crystal_F_000 490
_exptl_crystal_size_max 0.450
_exptl_crystal_size_mid 0.360
_exptl_crystal_size_min 0.320
_exptl_transmission_factor_max 0.7500
_exptl_transmission_factor_min 0.6269
_refine_diff_density_max 0.358
_refine_diff_density_min -0.581
_refine_diff_density_rms 0.048
_refine_ls_extinction_coef .
_refine_ls_extinction_method none
_refine_ls_goodness_of_fit_ref 0.943
_refine_ls_hydrogen_treatment constr
_refine_ls_matrix_type full
_refine_ls_number_parameters 254
_refine_ls_number_reflns 4787
_refine_ls_number_restraints 0
_refine_ls_restrained_S_all 0.943
_refine_ls_R_factor_all 0.0431
_refine_ls_R_factor_gt 0.0317
_refine_ls_shift/su_max 0.000
_refine_ls_shift/su_mean 0.000
_refine_ls_structure_factor_coef Fsqd
_refine_ls_weighting_details 'w=1/[\s^2^(Fo^2^)+(0.0503P)^2^+0.4213P] where P=(Fo^2^+2Fc^2^)/3'
_refine_ls_weighting_scheme calc
_refine_ls_wR_factor_gt 0.0834
_refine_ls_wR_factor_ref 0.0905
_reflns_Friedel_coverage 0.000
_reflns_Friedel_fraction_full .
_reflns_Friedel_fraction_max .
_reflns_number_gt 3927
_reflns_number_total 4787
_reflns_threshold_expression 'I > 2\s(I)'
_cod_data_source_file suppl_ncrs-2019-0266_suppl.cif
_cod_data_source_block 1
_cod_database_code 8105940
_shelx_space_group_comment
; 
The symmetry employed for this shelxl refinement is uniquely defined 
by the following loop, which should always be used as a source of 
symmetry information in preference to the above space-group names. 
They are only intended as comments. 
;
_shelx_estimated_absorpt_t_min 0.419
_shelx_estimated_absorpt_t_max 0.521

loop_
_space_group_symop_operation_xyz
'x, y, z'
'-x, -y, -z'

loop_
_atom_site_label
_atom_site_type_symbol
_atom_site_fract_x
_atom_site_fract_y
_atom_site_fract_z
_atom_site_U_iso_or_equiv
_atom_site_adp_type
_atom_site_occupancy
_atom_site_site_symmetry_order
_atom_site_calc_flag
_atom_site_refinement_flags_posn
_atom_site_refinement_flags_adp
_atom_site_refinement_flags_occupancy
_atom_site_disorder_assembly
_atom_site_disorder_group
Br1 Br -0.21714(4) 0.51494(3) -0.06595(3) 0.08254(13) Uani 1 1 d . . . . .
Ni1 Ni 0.5000 1.0000 0.5000 0.02777(9) Uani 1 2 d S . P . .
O1 O 0.2720(2) 1.11420(16) 0.20751(11) 0.0475(4) Uani 1 1 d . . . . .
O2 O 0.35553(19) 0.96579(16) 0.11439(11) 0.0468(3) Uani 1 1 d . . . . .
O3 O 0.7057(2) 1.0292(2) 0.30164(12) 0.0586(4) Uani 1 1 d . . . . .
O4 O 0.55834(17) 1.12103(14) 0.38126(9) 0.0370(3) Uani 1 1 d . . . . .
N1 N 0.3543(2) 1.11582(16) 0.52845(12) 0.0325(3) Uani 1 1 d . . . . .
H1A H 0.3087 1.0815 0.5863 0.039 Uiso 1 1 calc R U . . .
N2 N 0.27779(19) 0.86966(16) 0.39373(11) 0.0312(3) Uani 1 1 d . . . . .
H2A H 0.2954 0.9092 0.3317 0.037 Uiso 1 1 calc R U . . .
C1 C -0.1526(3) 0.6824(3) 0.02499(17) 0.0514(5) Uani 1 1 d . . . . .
C2 C -0.2706(3) 0.6935(3) 0.07717(19) 0.0553(6) Uani 1 1 d . . . . .
H29 H -0.3784 0.6196 0.0691 0.066 Uiso 1 1 calc R U . . .
C3 C -0.2248(3) 0.8165(3) 0.14139(18) 0.0551(6) Uani 1 1 d . . . . .
H1 H -0.3033 0.8267 0.1763 0.066 Uiso 1 1 calc R U . . .
C4 C -0.0633(3) 0.9250(3) 0.15447(16) 0.0501(5) Uani 1 1 d . . . . .
H2 H -0.0340 1.0076 0.1980 0.060 Uiso 1 1 calc R U . . .
C5 C 0.0556(3) 0.9114(2) 0.10290(15) 0.0426(5) Uani 1 1 d . . . . .
C6 C 0.2325(3) 1.0277(2) 0.11624(15) 0.0449(5) Uani 1 1 d . . . . .
H27 H 0.2324 1.0860 0.0620 0.054 Uiso 1 1 calc R U . . .
C7 C 0.4364(3) 1.2304(2) 0.22158(17) 0.0508(5) Uani 1 1 d . . . . .
H26 H 0.4624 1.2868 0.2856 0.061 Uiso 1 1 calc R U . . .
H3 H 0.4311 1.2916 0.1705 0.061 Uiso 1 1 calc R U . . .
C8 C 0.5801(3) 1.1777(2) 0.21700(15) 0.0440(5) Uani 1 1 d . . . . .
C9 C 0.5239(3) 1.0748(3) 0.12136(15) 0.0515(6) Uani 1 1 d . . . . .
H5 H 0.5213 1.1270 0.0647 0.062 Uiso 1 1 calc R U . . .
H4 H 0.6068 1.0308 0.1200 0.062 Uiso 1 1 calc R U . . .
C10 C 0.6176(2) 1.1013(2) 0.30713(14) 0.0363(4) Uani 1 1 d . . . . .
C11 C 0.2045(2) 1.0693(2) 0.44294(15) 0.0388(4) Uani 1 1 d . . . . .
H25 H 0.2387 1.1147 0.3862 0.047 Uiso 1 1 calc R U . . .
H7 H 0.1142 1.0964 0.4592 0.047 Uiso 1 1 calc R U . . .
C12 C 0.1380(2) 0.9081(2) 0.41807(16) 0.0394(4) Uani 1 1 d . . . . .
H8 H 0.1014 0.8627 0.4744 0.047 Uiso 1 1 calc R U . . .
H9 H 0.0392 0.8752 0.3619 0.047 Uiso 1 1 calc R U . . .
C13 C 0.2351(3) 0.7130(2) 0.36800(15) 0.0369(4) Uani 1 1 d . . . . .
C14 C 0.5985(3) 1.3052(2) 0.64393(16) 0.0415(5) Uani 1 1 d . . . . .
H11 H 0.5540 1.2456 0.6929 0.050 Uiso 1 1 calc R U . . .
H10 H 0.6313 1.4036 0.6723 0.050 Uiso 1 1 calc R U . . .
C15 C 0.4490(3) 1.2724(2) 0.55401(16) 0.0403(4) Uani 1 1 d . . . . .
H16 H 0.4971 1.3095 0.4975 0.048 Uiso 1 1 calc R U . . .
C16 C 0.3318(3) 1.3485(3) 0.5744(3) 0.0681(8) Uani 1 1 d . . . . .
H12 H 0.2363 1.3253 0.5182 0.102 Uiso 1 1 calc R U . . .
H13 H 0.3966 1.4499 0.5858 0.102 Uiso 1 1 calc R U . . .
H14 H 0.2890 1.3180 0.6322 0.102 Uiso 1 1 calc R U . . .
C17 C 0.1600(3) 0.6286(2) 0.44740(17) 0.0474(5) Uani 1 1 d . . . . .
H17 H 0.2333 0.6728 0.5117 0.071 Uiso 1 1 calc R U . . .
H18 H 0.1529 0.5324 0.4356 0.071 Uiso 1 1 calc R U . . .
H19 H 0.0465 0.6274 0.4450 0.071 Uiso 1 1 calc R U . . .
C18 C 0.1050(3) 0.6570(2) 0.26785(17) 0.0522(6) Uani 1 1 d . . . . .
H21 H 0.1530 0.7090 0.2174 0.078 Uiso 1 1 calc R U . . .
H20 H 0.0004 0.6694 0.2721 0.078 Uiso 1 1 calc R U . . .
H22 H 0.0798 0.5573 0.2511 0.078 Uiso 1 1 calc R U . . .
C19 C 0.0092(3) 0.7884(3) 0.03642(16) 0.0472(5) Uani 1 1 d . . . . .
H28 H 0.0863 0.7780 0.0004 0.057 Uiso 1 1 calc R U . . .
C20 C 0.7490(4) 1.3040(3) 0.2165(2) 0.0710(8) Uani 1 1 d . . . . .
H32 H 0.7829 1.3697 0.2764 0.107 Uiso 1 1 calc R U . . .
H30 H 0.7311 1.3520 0.1599 0.107 Uiso 1 1 calc R U . . .
H31 H 0.8382 1.2692 0.2130 0.107 Uiso 1 1 calc R U . . .

loop_
_atom_site_aniso_label
_atom_site_aniso_U_11
_atom_site_aniso_U_22
_atom_site_aniso_U_33
_atom_site_aniso_U_23
_atom_site_aniso_U_13
_atom_site_aniso_U_12
Br1 0.0664(2) 0.0734(2) 0.0918(2) -0.03212(17) 0.00112(16) 0.02299(16)
Ni1 0.02800(17) 0.03096(17) 0.02692(17) 0.00432(12) 0.00895(12) 0.01293(13)
O1 0.0535(9) 0.0495(9) 0.0378(8) -0.0015(7) 0.0034(7) 0.0224(7)
O2 0.0463(8) 0.0533(9) 0.0365(8) -0.0024(6) 0.0078(6) 0.0164(7)
O3 0.0729(11) 0.0813(12) 0.0454(9) 0.0218(8) 0.0307(8) 0.0465(10)
O4 0.0430(7) 0.0413(7) 0.0292(7) 0.0089(6) 0.0143(6) 0.0157(6)
N1 0.0341(8) 0.0331(8) 0.0344(8) 0.0070(6) 0.0123(6) 0.0151(7)
N2 0.0303(8) 0.0326(8) 0.0303(8) 0.0047(6) 0.0092(6) 0.0105(6)
C1 0.0532(13) 0.0531(13) 0.0460(12) -0.0013(10) 0.0019(10) 0.0240(11)
C2 0.0490(13) 0.0614(15) 0.0544(14) 0.0074(11) 0.0089(11) 0.0218(11)
C3 0.0537(14) 0.0713(16) 0.0472(13) 0.0089(12) 0.0147(11) 0.0303(12)
C4 0.0592(14) 0.0587(14) 0.0373(11) 0.0030(10) 0.0074(10) 0.0304(12)
C5 0.0488(12) 0.0505(12) 0.0290(10) 0.0059(9) 0.0020(9) 0.0234(10)
C6 0.0543(13) 0.0505(12) 0.0292(10) 0.0060(9) 0.0031(9) 0.0226(10)
C7 0.0662(15) 0.0400(11) 0.0397(11) 0.0087(9) 0.0028(10) 0.0174(11)
C8 0.0495(12) 0.0435(11) 0.0304(10) 0.0104(9) 0.0100(9) 0.0071(9)
C9 0.0532(13) 0.0671(15) 0.0287(10) 0.0075(10) 0.0135(9) 0.0149(11)
C10 0.0366(10) 0.0379(10) 0.0287(9) 0.0063(8) 0.0095(8) 0.0067(8)
C11 0.0336(10) 0.0467(11) 0.0433(11) 0.0091(9) 0.0099(8) 0.0226(9)
C12 0.0287(9) 0.0468(11) 0.0422(11) 0.0048(9) 0.0097(8) 0.0136(8)
C13 0.0369(10) 0.0326(10) 0.0375(10) 0.0046(8) 0.0094(8) 0.0092(8)
C14 0.0472(12) 0.0337(10) 0.0443(11) -0.0002(8) 0.0167(9) 0.0138(9)
C15 0.0406(11) 0.0329(10) 0.0523(12) 0.0081(9) 0.0162(9) 0.0168(8)
C16 0.0558(15) 0.0441(13) 0.111(2) 0.0002(14) 0.0207(15) 0.0276(12)
C17 0.0435(12) 0.0429(11) 0.0545(13) 0.0159(10) 0.0168(10) 0.0114(9)
C18 0.0553(14) 0.0420(12) 0.0457(12) -0.0025(10) -0.0024(10) 0.0114(10)
C19 0.0479(12) 0.0594(14) 0.0371(11) 0.0029(10) 0.0058(9) 0.0261(11)
C20 0.0708(18) 0.0625(16) 0.0561(15) 0.0208(13) 0.0181(13) -0.0043(14)

loop_
_atom_type_symbol
_atom_type_description
_atom_type_scat_dispersion_real
_atom_type_scat_dispersion_imag
_atom_type_scat_source
C C 0.0033 0.0016 'International Tables Vol C Tables 4.2.6.8 and 6.1.1.4'
H H 0.0000 0.0000 'International Tables Vol C Tables 4.2.6.8 and 6.1.1.4'
N N 0.0061 0.0033 'International Tables Vol C Tables 4.2.6.8 and 6.1.1.4'
O O 0.0106 0.0060 'International Tables Vol C Tables 4.2.6.8 and 6.1.1.4'
Ni Ni 0.3393 1.1124 'International Tables Vol C Tables 4.2.6.8 and 6.1.1.4'
Br Br -0.2901 2.4595 'International Tables Vol C Tables 4.2.6.8 and 6.1.1.4'

loop_
_geom_angle_atom_site_label_1
_geom_angle_atom_site_label_2
_geom_angle_atom_site_label_3
_geom_angle
_geom_angle_site_symmetry_1
_geom_angle_site_symmetry_3
N1 Ni1 N1 180.0 2_676 .
N1 Ni1 N2 85.36(8) 2_676 2_676
N1 Ni1 N2 94.64(8) . 2_676
N1 Ni1 N2 94.64(8) 2_676 .
N1 Ni1 N2 85.36(8) . .
N2 Ni1 N2 180.0 2_676 .
N1 Ni1 O4 87.76(7) 2_676 2_676
N1 Ni1 O4 92.24(7) . 2_676
N2 Ni1 O4 83.97(8) 2_676 2_676
N2 Ni1 O4 96.03(8) . 2_676
N1 Ni1 O4 92.24(7) 2_676 .
N1 Ni1 O4 87.76(7) . .
N2 Ni1 O4 96.03(8) 2_676 .
N2 Ni1 O4 83.97(8) . .
O4 Ni1 O4 180.0 2_676 .
C6 O1 C7 110.73(17) . .
C6 O2 C9 110.44(19) . .
C10 O4 Ni1 132.03(13) . .
C11 N1 C15 115.38(15) . .
C11 N1 Ni1 105.25(12) . .
C15 N1 Ni1 116.12(12) . .
C11 N1 H1A 106.5 . .
C15 N1 H1A 106.5 . .
Ni1 N1 H1A 106.5 . .
C12 N2 C13 116.22(15) . .
C12 N2 Ni1 104.67(13) . .
C13 N2 Ni1 121.64(12) . .
C12 N2 H2A 104.1 . .
C13 N2 H2A 104.1 . .
Ni1 N2 H2A 104.1 . .
C19 C1 C2 122.4(2) . .
C19 C1 Br1 119.08(18) . .
C2 C1 Br1 118.57(19) . .
C3 C2 C1 118.4(2) . .
C3 C2 H29 120.8 . .
C1 C2 H29 120.8 . .
C2 C3 C4 120.6(2) . .
C2 C3 H1 119.7 . .
C4 C3 H1 119.7 . .
C3 C4 C5 120.4(2) . .
C3 C4 H2 119.8 . .
C5 C4 H2 119.8 . .
C4 C5 C19 119.3(2) . .
C4 C5 C6 121.4(2) . .
C19 C5 C6 119.2(2) . .
O1 C6 O2 110.76(16) . .
O1 C6 C5 108.66(18) . .
O2 C6 C5 109.53(19) . .
O1 C6 H27 109.3 . .
O2 C6 H27 109.3 . .
C5 C6 H27 109.3 . .
O1 C7 C8 111.66(18) . .
O1 C7 H26 109.3 . .
C8 C7 H26 109.3 . .
O1 C7 H3 109.3 . .
C8 C7 H3 109.3 . .
H26 C7 H3 107.9 . .
C7 C8 C9 107.64(19) . .
C7 C8 C20 110.3(2) . .
C9 C8 C20 109.6(2) . .
C7 C8 C10 112.18(17) . .
C9 C8 C10 109.72(19) . .
C20 C8 C10 107.34(19) . .
O2 C9 C8 110.56(17) . .
O2 C9 H5 109.5 . .
C8 C9 H5 109.5 . .
O2 C9 H4 109.5 . .
C8 C9 H4 109.5 . .
H5 C9 H4 108.1 . .
O3 C10 O4 125.74(18) . .
O3 C10 C8 117.58(18) . .
O4 C10 C8 116.66(19) . .
N1 C11 C12 108.58(15) . .
N1 C11 H25 110.0 . .
C12 C11 H25 110.0 . .
N1 C11 H7 110.0 . .
C12 C11 H7 110.0 . .
H25 C11 H7 108.4 . .
N2 C12 C11 108.88(15) . .
N2 C12 H8 109.9 . .
C11 C12 H8 109.9 . .
N2 C12 H9 109.9 . .
C11 C12 H9 109.9 . .
H8 C12 H9 108.3 . .
N2 C13 C17 111.09(17) . .
N2 C13 C18 109.79(16) . .
C17 C13 C18 109.39(18) . .
N2 C13 C14 108.06(15) . 2_676
C17 C13 C14 111.17(17) . 2_676
C18 C13 C14 107.26(18) . 2_676
C15 C14 C13 120.15(17) . 2_676
C15 C14 H11 107.3 . .
C13 C14 H11 107.3 2_676 .
C15 C14 H10 107.3 . .
C13 C14 H10 107.3 2_676 .
H11 C14 H10 106.9 . .
N1 C15 C14 109.81(16) . .
N1 C15 C16 112.45(18) . .
C14 C15 C16 110.0(2) . .
N1 C15 H16 108.2 . .
C14 C15 H16 108.2 . .
C16 C15 H16 108.2 . .
C15 C16 H12 109.5 . .
C15 C16 H13 109.5 . .
H12 C16 H13 109.5 . .
C15 C16 H14 109.5 . .
H12 C16 H14 109.5 . .
H13 C16 H14 109.5 . .
C13 C17 H17 109.5 . .
C13 C17 H18 109.5 . .
H17 C17 H18 109.5 . .
C13 C17 H19 109.5 . .
H17 C17 H19 109.5 . .
H18 C17 H19 109.5 . .
C13 C18 H21 109.5 . .
C13 C18 H20 109.5 . .
H21 C18 H20 109.5 . .
C13 C18 H22 109.5 . .
H21 C18 H22 109.5 . .
H20 C18 H22 109.5 . .
C1 C19 C5 118.8(2) . .
C1 C19 H28 120.6 . .
C5 C19 H28 120.6 . .
C8 C20 H32 109.5 . .
C8 C20 H30 109.5 . .
H32 C20 H30 109.5 . .
C8 C20 H31 109.5 . .
H32 C20 H31 109.5 . .
H30 C20 H31 109.5 . .

loop_
_geom_bond_atom_site_label_1
_geom_bond_atom_site_label_2
_geom_bond_distance
_geom_bond_site_symmetry_2
Br1 C1 1.897(3) .
Ni1 N1 2.0777(18) 2_676
Ni1 N1 2.0777(18) .
Ni1 N2 2.0942(19) 2_676
Ni1 N2 2.0942(19) .
Ni1 O4 2.1277(18) 2_676
Ni1 O4 2.1277(18) .
O1 C6 1.408(3) .
O1 C7 1.432(3) .
O2 C6 1.414(3) .
O2 C9 1.437(3) .
O3 C10 1.239(3) .
O4 C10 1.265(2) .
N1 C11 1.474(3) .
N1 C15 1.480(3) .
N1 H1A 0.9800 .
N2 C12 1.477(3) .
N2 C13 1.502(3) .
N2 H2A 0.9800 .
C1 C19 1.377(3) .
C1 C2 1.380(4) .
C2 C3 1.377(4) .
C2 H29 0.9300 .
C3 C4 1.383(4) .
C3 H1 0.9300 .
C4 C5 1.390(3) .
C4 H2 0.9300 .
C5 C19 1.393(3) .
C5 C6 1.505(3) .
C6 H27 0.9800 .
C7 C8 1.520(4) .
C7 H26 0.9700 .
C7 H3 0.9700 .
C8 C9 1.522(3) .
C8 C20 1.538(3) .
C8 C10 1.546(3) .
C9 H5 0.9700 .
C9 H4 0.9700 .
C11 C12 1.517(3) .
C11 H25 0.9700 .
C11 H7 0.9700 .
C12 H8 0.9700 .
C12 H9 0.9700 .
C13 C17 1.521(3) .
C13 C18 1.529(3) .
C13 C14 1.539(3) 2_676
C14 C15 1.524(3) .
C14 C13 1.539(3) 2_676
C14 H11 0.9700 .
C14 H10 0.9700 .
C15 C16 1.530(3) .
C15 H16 0.9800 .
C16 H12 0.9600 .
C16 H13 0.9600 .
C16 H14 0.9600 .
C17 H17 0.9600 .
C17 H18 0.9600 .
C17 H19 0.9600 .
C18 H21 0.9600 .
C18 H20 0.9600 .
C18 H22 0.9600 .
C19 H28 0.9300 .
C20 H32 0.9600 .
C20 H30 0.9600 .
C20 H31 0.9600 .

loop_
_geom_hbond_atom_site_label_D
_geom_hbond_atom_site_label_H
_geom_hbond_atom_site_label_A
_geom_hbond_distance_DH
_geom_hbond_distance_HA
_geom_hbond_distance_DA
_geom_hbond_angle_DHA
_geom_hbond_site_symmetry_A
N1 H1A O3 0.98 1.96 2.867(3) 153.1 2_676

loop_
_geom_torsion_atom_site_label_1
_geom_torsion_atom_site_label_2
_geom_torsion_atom_site_label_3
_geom_torsion_atom_site_label_4
_geom_torsion
_geom_torsion_site_symmetry_1
_geom_torsion_site_symmetry_2
_geom_torsion_site_symmetry_3
_geom_torsion_site_symmetry_4
C19 C1 C2 C3 1.2(4) . . . .
Br1 C1 C2 C3 -178.52(18) . . . .
C1 C2 C3 C4 -1.1(4) . . . .
C2 C3 C4 C5 -0.1(4) . . . .
C3 C4 C5 C19 1.2(3) . . . .
C3 C4 C5 C6 -179.7(2) . . . .
C7 O1 C6 O2 62.2(2) . . . .
C7 O1 C6 C5 -177.47(16) . . . .
C9 O2 C6 O1 -63.4(2) . . . .
C9 O2 C6 C5 176.74(16) . . . .
C4 C5 C6 O1 20.9(3) . . . .
C19 C5 C6 O1 -159.93(18) . . . .
C4 C5 C6 O2 142.05(19) . . . .
C19 C5 C6 O2 -38.8(2) . . . .
C6 O1 C7 C8 -57.3(2) . . . .
O1 C7 C8 C9 51.9(2) . . . .
O1 C7 C8 C20 171.49(19) . . . .
O1 C7 C8 C10 -68.9(2) . . . .
C6 O2 C9 C8 59.2(2) . . . .
C7 C8 C9 O2 -52.6(2) . . . .
C20 C8 C9 O2 -172.6(2) . . . .
C10 C8 C9 O2 69.7(2) . . . .
Ni1 O4 C10 O3 -24.1(3) . . . .
Ni1 O4 C10 C8 157.68(13) . . . .
C7 C8 C10 O3 165.65(19) . . . .
C9 C8 C10 O3 46.1(3) . . . .
C20 C8 C10 O3 -73.0(3) . . . .
C7 C8 C10 O4 -16.0(3) . . . .
C9 C8 C10 O4 -135.57(19) . . . .
C20 C8 C10 O4 105.4(2) . . . .
C15 N1 C11 C12 172.30(15) . . . .
Ni1 N1 C11 C12 42.92(17) . . . .
C13 N2 C12 C11 179.43(15) . . . .
Ni1 N2 C12 C11 42.26(17) . . . .
N1 C11 C12 N2 -59.5(2) . . . .
C12 N2 C13 C17 -51.9(2) . . . .
Ni1 N2 C13 C17 77.49(19) . . . .
C12 N2 C13 C18 69.2(2) . . . .
Ni1 N2 C13 C18 -161.39(14) . . . .
C12 N2 C13 C14 -174.14(16) . . . 2_676
Ni1 N2 C13 C14 -44.71(19) . . . 2_676
C11 N1 C15 C14 179.38(15) . . . .
Ni1 N1 C15 C14 -56.78(19) . . . .
C11 N1 C15 C16 56.6(3) . . . .
Ni1 N1 C15 C16 -179.57(17) . . . .
C13 C14 C15 N1 76.7(2) 2_676 . . .
C13 C14 C15 C16 -159.05(19) 2_676 . . .
C2 C1 C19 C5 -0.1(3) . . . .
Br1 C1 C19 C5 179.64(16) . . . .
C4 C5 C19 C1 -1.1(3) . . . .
C6 C5 C19 C1 179.7(2) . . . .
